data_7109380
loop_
_publ_author_name
'Saurabh Kumar Singh'
'Kasper S. Pedersen'
'Marc Sigrist'
'Christian Aa. Thuesen'
'Magnus Schau-Magnussen'
'Hannu Mutka'
'Stergios Piligkos'
'Hogni Weihe'
'Gopalan Rajaraman'
'Jesper Bendix'

_publ_section_title
;
 Angular dependence of the exchange interaction in fluoride-bridged
 GdIII-CrIII complexes
;
_journal_name_full Chem.Commun.
_journal_page_first 5583
_journal_paper_doi 10.1039/c3cc42552e
_journal_volume 49
_journal_year 2013
_chemical_formula_moiety '(C40 H24 Cr Gd F26 N4 O8), 0.35(C H Cl3)'
_chemical_formula_sum 'C40.35 H24.35 Cl1.05 Cr F26 Gd N4 O8'
_chemical_formula_weight 1433.66
_chemical_name_systematic
;
?
;
_space_group_IT_number 2
_symmetry_cell_setting triclinic
_symmetry_space_group_name_Hall '-P 1'
_symmetry_space_group_name_H-M 'P -1'
_atom_sites_solution_hydrogens geom
_atom_sites_solution_primary direct
_atom_sites_solution_secondary difmap
_audit_creation_method SHELXL-97
_cell_angle_alpha 85.44(13)
_cell_angle_beta 81.52(11)
_cell_angle_gamma 86.29(10)
_cell_formula_units_Z 4
_cell_length_a 12.575(9)
_cell_length_b 19.91(3)
_cell_length_c 21.36(4)
_cell_measurement_reflns_used 31041
_cell_measurement_temperature 122(1)
_cell_measurement_theta_max 25.17
_cell_measurement_theta_min 2.02
_cell_volume 5265(13)
_computing_cell_refinement 'COLLECT (Nonius, 1999)'
_computing_data_collection 'COLLECT (Nonius, 1999)'
_computing_data_reduction 'EvalCCD (Duisenberg et al., 2003)'
_computing_molecular_graphics 'Ortep-3 (Farrugia, 1997)'
_computing_publication_material SHELXL-97
_computing_structure_refinement 'SHELXL-97 (Sheldrick, 2008)'
_computing_structure_solution 'SHELXS-97 (Sheldrick, 2008)'
_diffrn_ambient_temperature 122(1)
_diffrn_measured_fraction_theta_full .978
_diffrn_measured_fraction_theta_max .978
_diffrn_measurement_device_type 'Nonius KappaCCD area-detector'
_diffrn_measurement_method '\w and \f scans'
_diffrn_radiation_monochromator graphite
_diffrn_radiation_source 'fine-focus sealed tube'
_diffrn_radiation_type MoK\a
_diffrn_radiation_wavelength 0.71073
_diffrn_reflns_av_R_equivalents 0.2087
_diffrn_reflns_av_sigmaI/netI 0.1056
_diffrn_reflns_limit_h_max 14
_diffrn_reflns_limit_h_min -14
_diffrn_reflns_limit_k_max 23
_diffrn_reflns_limit_k_min -23
_diffrn_reflns_limit_l_max 25
_diffrn_reflns_limit_l_min -25
_diffrn_reflns_number 150717
_diffrn_reflns_theta_full 25.17
_diffrn_reflns_theta_max 25.17
_diffrn_reflns_theta_min 2.02
_exptl_absorpt_coefficient_mu 1.653
_exptl_absorpt_correction_T_max 0.935
_exptl_absorpt_correction_T_min 0.801
_exptl_absorpt_correction_type integration
_exptl_absorpt_process_details
;
Gaussian integration (Coppens, 1970)
;
_exptl_crystal_colour pink
_exptl_crystal_density_diffrn 1.809
_exptl_crystal_density_method 'not measured'
_exptl_crystal_description prism
_exptl_crystal_F_000 2793
_exptl_crystal_size_max 0.109
_exptl_crystal_size_mid 0.076
_exptl_crystal_size_min 0.040
_refine_diff_density_max 4.352
_refine_diff_density_min -3.143
_refine_diff_density_rms .198
_refine_ls_extinction_method none
_refine_ls_goodness_of_fit_ref 1.016
_refine_ls_hydrogen_treatment constr
_refine_ls_matrix_type full
_refine_ls_number_parameters 1458
_refine_ls_number_reflns 18466
_refine_ls_number_restraints 3
_refine_ls_restrained_S_all 1.016
_refine_ls_R_factor_all 0.1471
_refine_ls_R_factor_gt 0.0892
_refine_ls_shift/su_max 0.001
_refine_ls_shift/su_mean 0.000
_refine_ls_structure_factor_coef Fsqd
_refine_ls_weighting_details 'calc w=1/[\s^2^(Fo^2^)+(0.0821P)^2^+118.9875P] where P=(Fo^2^+2Fc^2^)/3'
_refine_ls_weighting_scheme calc
_refine_ls_wR_factor_gt 0.1983
_refine_ls_wR_factor_ref 0.2390
_reflns_number_gt 11906
_reflns_number_total 18466
_reflns_threshold_expression >2sigma(I)
_cod_data_source_file c3cc42552e.txt
_cod_data_source_block kcd802_I
_cod_original_cell_volume 5264(13)
_cod_original_sg_symbol_H-M P-1
_cod_database_code 7109380

loop_
_symmetry_equiv_pos_as_xyz
'x, y, z'
'-x, -y, -z'

loop_
_atom_site_label
_atom_site_type_symbol
_atom_site_fract_x
_atom_site_fract_y
_atom_site_fract_z
_atom_site_U_iso_or_equiv
_atom_site_adp_type
_atom_site_occupancy
_atom_site_symmetry_multiplicity
_atom_site_calc_flag
_atom_site_refinement_flags
_atom_site_disorder_assembly
_atom_site_disorder_group
Cr1 Cr 0.49396(15) 0.20113(10) 0.62942(9) 0.0288(5) Uani 1 1 d . . .
Gd1 Gd 0.65798(4) 0.35095(3) 0.70269(3) 0.02687(18) Uani 1 1 d . . .
F1 F 0.5653(5) 0.2686(3) 0.6631(3) 0.0268(14) Uani 1 1 d . . .
F3 F 0.4262(6) 0.1351(3) 0.5969(3) 0.0382(17) Uani 1 1 d . . .
Cr2 Cr 1.04676(15) 0.66538(10) 0.88991(10) 0.0319(5) Uani 1 1 d . . .
Gd2 Gd 0.86388(5) 0.83263(3) 0.81310(3) 0.02921(18) Uani 1 1 d . . .
F2 F 0.9637(5) 0.7411(3) 0.8569(3) 0.0336(16) Uani 1 1 d . . .
F4 F 1.1253(6) 0.5917(4) 0.9206(4) 0.0425(18) Uani 1 1 d . . .
N1 N 0.3954(8) 0.2730(5) 0.5861(5) 0.034(2) Uani 1 1 d . . .
N2 N 0.6055(8) 0.2027(5) 0.5473(4) 0.028(2) Uani 1 1 d . . .
N3 N 0.5867(8) 0.1261(5) 0.6712(5) 0.035(2) Uani 1 1 d . . .
N4 N 0.3780(7) 0.1958(5) 0.7091(4) 0.027(2) Uani 1 1 d . . .
N5 N 0.9280(8) 0.6518(5) 0.9673(5) 0.035(2) Uani 1 1 d . . .
N6 N 0.9732(7) 0.6019(5) 0.8391(5) 0.029(2) Uani 1 1 d . . .
N7 N 1.1702(8) 0.6757(5) 0.8139(5) 0.035(3) Uani 1 1 d . . .
N8 N 1.1285(8) 0.7293(6) 0.9378(5) 0.037(3) Uani 1 1 d . . .
O1 O 0.6730(7) 0.3672(4) 0.5877(4) 0.036(2) Uani 1 1 d . . .
O2 O 0.8366(6) 0.3915(4) 0.6594(4) 0.035(2) Uani 1 1 d . . .
O3 O 0.6553(6) 0.4720(4) 0.6725(4) 0.034(2) Uani 1 1 d . . .
O4 O 0.4718(6) 0.3925(4) 0.6992(4) 0.033(2) Uani 1 1 d . . .
O5 O 0.5956(7) 0.4198(4) 0.7931(4) 0.037(2) Uani 1 1 d . . .
O6 O 0.5750(6) 0.2797(4) 0.7910(4) 0.032(2) Uani 1 1 d . . .
O7 O 0.7836(6) 0.2557(4) 0.6812(4) 0.037(2) Uani 1 1 d . . .
O8 O 0.7819(7) 0.3385(5) 0.7827(4) 0.040(2) Uani 1 1 d . . .
O9 O 0.7373(7) 0.7572(4) 0.8720(4) 0.036(2) Uani 1 1 d . . .
O10 O 0.7051(7) 0.8991(4) 0.8593(4) 0.040(2) Uani 1 1 d . . .
O11 O 0.8858(7) 0.8574(4) 0.9183(4) 0.040(2) Uani 1 1 d . . .
O12 O 0.8996(7) 0.9527(4) 0.8145(4) 0.038(2) Uani 1 1 d . . .
O13 O 1.0524(7) 0.8500(4) 0.7862(5) 0.042(2) Uani 1 1 d . . .
O14 O 0.8958(7) 0.8883(4) 0.7058(4) 0.036(2) Uani 1 1 d . . .
O15 O 0.9041(6) 0.7488(4) 0.7341(4) 0.035(2) Uani 1 1 d . . .
O16 O 0.7100(7) 0.8263(5) 0.7569(4) 0.038(2) Uani 1 1 d . . .
C2 C 0.6133(10) 0.0677(6) 0.6429(6) 0.035(3) Uani 1 1 d . . .
H2 H 0.5955 0.0636 0.6017 0.042 Uiso 1 1 calc R . .
C3 C 0.6651(12) 0.0148(7) 0.6722(7) 0.049(4) Uani 1 1 d . . .
H3 H 0.6827 -0.0258 0.6514 0.059 Uiso 1 1 calc R . .
C4 C 0.6923(13) 0.0199(7) 0.7320(8) 0.060(4) Uani 1 1 d . . .
H4 H 0.7296 -0.0164 0.7527 0.072 Uiso 1 1 calc R . .
C5 C 0.6634(11) 0.0793(7) 0.7607(7) 0.047(4) Uani 1 1 d . . .
H5 H 0.6786 0.0839 0.8024 0.056 Uiso 1 1 calc R . .
C6 C 0.6128(10) 0.1319(6) 0.7292(6) 0.036(3) Uani 1 1 d . . .
H6 H 0.5959 0.1732 0.7488 0.043 Uiso 1 1 calc R . .
C7 C 0.2969(10) 0.2588(8) 0.5766(7) 0.045(4) Uani 1 1 d . . .
H7 H 0.2707 0.2164 0.5932 0.054 Uiso 1 1 calc R . .
C8 C 0.2322(12) 0.3014(8) 0.5445(7) 0.051(4) Uani 1 1 d . . .
H8 H 0.1629 0.2890 0.5386 0.061 Uiso 1 1 calc R . .
C9 C 0.2691(11) 0.3630(8) 0.5207(7) 0.051(4) Uani 1 1 d . . .
H9 H 0.2265 0.3938 0.4972 0.061 Uiso 1 1 calc R . .
C10 C 0.3689(12) 0.3789(7) 0.5315(7) 0.047(4) Uani 1 1 d . . .
H10 H 0.3953 0.4217 0.5161 0.056 Uiso 1 1 calc R . .
C11 C 0.4308(10) 0.3339(6) 0.5641(6) 0.034(3) Uani 1 1 d . . .
H11 H 0.4997 0.3458 0.5714 0.041 Uiso 1 1 calc R . .
C12 C 0.3388(10) 0.2515(6) 0.7376(6) 0.034(3) Uani 1 1 d . . .
H12 H 0.3708 0.2930 0.7238 0.041 Uiso 1 1 calc R . .
C13 C 0.2540(10) 0.2508(8) 0.7860(6) 0.042(3) Uani 1 1 d . . .
H13 H 0.2277 0.2913 0.8049 0.051 Uiso 1 1 calc R . .
C14 C 0.2073(10) 0.1906(8) 0.8070(7) 0.046(4) Uani 1 1 d . . .
H14 H 0.1475 0.1890 0.8399 0.055 Uiso 1 1 calc R . .
C15 C 0.2501(11) 0.1329(8) 0.7787(7) 0.047(4) Uani 1 1 d . . .
H15 H 0.2220 0.0903 0.7929 0.057 Uiso 1 1 calc R . .
C16 C 0.3333(11) 0.1380(7) 0.7301(7) 0.046(4) Uani 1 1 d . . .
H16 H 0.3608 0.0982 0.7102 0.055 Uiso 1 1 calc R . .
C17 C 0.5768(10) 0.1925(6) 0.4906(6) 0.037(3) Uani 1 1 d . . .
H17 H 0.5025 0.1900 0.4877 0.044 Uiso 1 1 calc R . .
C18 C 0.6495(10) 0.1856(6) 0.4373(7) 0.037(3) Uani 1 1 d . . .
H18 H 0.6258 0.1787 0.3982 0.045 Uiso 1 1 calc R . .
C19 C 0.7582(10) 0.1887(6) 0.4404(6) 0.037(3) Uani 1 1 d . . .
H19 H 0.8100 0.1829 0.4038 0.045 Uiso 1 1 calc R . .
C20 C 0.7901(11) 0.2004(6) 0.4979(6) 0.038(3) Uani 1 1 d . . .
H20 H 0.8641 0.2031 0.5014 0.046 Uiso 1 1 calc R . .
C21 C 0.7113(11) 0.2082(7) 0.5503(7) 0.042(3) Uani 1 1 d . . .
H21 H 0.7324 0.2177 0.5894 0.050 Uiso 1 1 calc R . .
C22 C 0.9109(11) 0.5893(7) 0.9936(7) 0.043(3) Uani 1 1 d . . .
H22 H 0.9536 0.5527 0.9754 0.052 Uiso 1 1 calc R . .
C23 C 0.8340(11) 0.5752(7) 1.0459(7) 0.045(3) Uani 1 1 d . . .
H23 H 0.8244 0.5302 1.0633 0.054 Uiso 1 1 calc R . .
C24 C 0.7719(11) 0.6286(7) 1.0717(7) 0.045(3) Uani 1 1 d . . .
H24 H 0.7178 0.6208 1.1072 0.054 Uiso 1 1 calc R . .
C25 C 0.7889(11) 0.6938(7) 1.0456(6) 0.042(3) Uani 1 1 d . . .
H25 H 0.7475 0.7314 1.0630 0.051 Uiso 1 1 calc R . .
C26 C 0.8667(10) 0.7026(7) 0.9941(6) 0.035(3) Uani 1 1 d . . .
H26 H 0.8782 0.7473 0.9763 0.042 Uiso 1 1 calc R . .
C27 C 1.1807(10) 0.7052(7) 0.9850(7) 0.044(3) Uani 1 1 d . . .
H27 H 1.1757 0.6588 0.9986 0.053 Uiso 1 1 calc R . .
C28 C 1.2414(13) 0.7432(8) 1.0152(7) 0.054(4) Uani 1 1 d . . .
H28 H 1.2775 0.7235 1.0488 0.065 Uiso 1 1 calc R . .
C29 C 1.2490(12) 0.8103(9) 0.9961(8) 0.058(4) Uani 1 1 d . . .
H29 H 1.2907 0.8378 1.0163 0.070 Uiso 1 1 calc R . .
C30 C 1.1956(12) 0.8374(8) 0.9475(8) 0.058(4) Uani 1 1 d . . .
H30 H 1.1994 0.8838 0.9335 0.069 Uiso 1 1 calc R . .
C31 C 1.1360(11) 0.7949(7) 0.9194(7) 0.046(4) Uani 1 1 d . . .
H31 H 1.0990 0.8132 0.8857 0.055 Uiso 1 1 calc R . .
C32 C 1.2720(10) 0.6585(7) 0.8224(7) 0.041(3) Uani 1 1 d . . .
H32 H 1.2871 0.6439 0.8638 0.050 Uiso 1 1 calc R . .
C33 C 1.3559(10) 0.6615(7) 0.7726(7) 0.043(3) Uani 1 1 d . . .
H33 H 1.4277 0.6498 0.7799 0.052 Uiso 1 1 calc R . .
C34 C 1.3341(11) 0.6819(6) 0.7118(7) 0.042(3) Uani 1 1 d . . .
H34 H 1.3905 0.6851 0.6770 0.051 Uiso 1 1 calc R . .
C35 C 1.2280(10) 0.6973(6) 0.7034(7) 0.039(3) Uani 1 1 d . . .
H35 H 1.2100 0.7094 0.6622 0.047 Uiso 1 1 calc R . .
C36 C 1.1485(10) 0.6949(6) 0.7556(7) 0.038(3) Uani 1 1 d . . .
H36 H 1.0762 0.7073 0.7498 0.045 Uiso 1 1 calc R . .
C37 C 1.0272(10) 0.5487(6) 0.8130(6) 0.039(3) Uani 1 1 d . . .
H37 H 1.1006 0.5403 0.8185 0.047 Uiso 1 1 calc R . .
C38 C 0.9822(12) 0.5055(7) 0.7786(8) 0.055(4) Uani 1 1 d . . .
H38 H 1.0243 0.4693 0.7594 0.066 Uiso 1 1 calc R . .
C39 C 0.8752(11) 0.5157(8) 0.7724(7) 0.052(4) Uani 1 1 d . . .
H39 H 0.8419 0.4863 0.7492 0.062 Uiso 1 1 calc R . .
C40 C 0.8161(11) 0.5697(7) 0.8005(6) 0.043(3) Uani 1 1 d . . .
H40 H 0.7417 0.5777 0.7975 0.051 Uiso 1 1 calc R . .
C41 C 0.8690(10) 0.6111(6) 0.8326(6) 0.036(3) Uani 1 1 d . . .
H41 H 0.8293 0.6485 0.8514 0.043 Uiso 1 1 calc R . .
C42 C 0.5204(11) 0.2185(7) 0.8861(7) 0.043(3) Uani 1 1 d . . .
C43 C 0.5447(9) 0.2855(7) 0.8490(6) 0.035(3) Uani 1 1 d . . .
C44 C 0.5308(10) 0.3448(7) 0.8806(6) 0.038(3) Uani 1 1 d . . .
H44 H 0.5023 0.3426 0.9244 0.046 Uiso 1 1 calc R . .
C45 C 0.5575(10) 0.4072(7) 0.8500(7) 0.044(4) Uani 1 1 d . . .
C46 C 0.6972(14) 0.4033(8) 0.4804(7) 0.051(4) Uani 1 1 d . . .
C47 C 0.7386(10) 0.3933(7) 0.5444(7) 0.039(3) Uani 1 1 d . . .
C48 C 0.8385(11) 0.4155(7) 0.5481(7) 0.041(3) Uani 1 1 d . . .
H48 H 0.8805 0.4330 0.5104 0.050 Uiso 1 1 calc R . .
C49 C 0.8808(10) 0.4132(6) 0.6054(7) 0.038(3) Uani 1 1 d . . .
C50 C 0.9898(11) 0.4431(8) 0.6045(8) 0.049(4) Uani 1 1 d . . .
C51 C 0.9416(11) 0.1910(8) 0.6514(7) 0.046(4) Uani 1 1 d . . .
C52 C 0.8734(10) 0.2398(6) 0.6959(7) 0.039(3) Uani 1 1 d . . .
C53 C 0.9222(10) 0.2602(7) 0.7454(7) 0.042(3) Uani 1 1 d . . .
H53 H 0.9912 0.2412 0.7520 0.050 Uiso 1 1 calc R . .
C85 C 0.8711(11) 0.3078(7) 0.7848(6) 0.041(3) Uani 1 1 d . . .
C54 C 0.3030(11) 0.4495(7) 0.7112(7) 0.041(3) Uani 1 1 d . . .
C55 C 0.4266(9) 0.4494(7) 0.6950(6) 0.034(3) Uani 1 1 d . . .
C56 C 0.4703(9) 0.5117(6) 0.6800(6) 0.033(3) Uani 1 1 d . . .
H56 H 0.4237 0.5509 0.6762 0.040 Uiso 1 1 calc R . .
C57 C 0.5828(10) 0.5180(7) 0.6702(6) 0.038(3) Uani 1 1 d . . .
C58 C 0.6239(11) 0.5899(6) 0.6583(7) 0.041(3) Uani 1 1 d . . .
C59 C 0.5861(11) 0.6942(7) 0.9051(7) 0.043(3) Uani 1 1 d . . .
C60 C 0.6385(10) 0.7618(7) 0.8920(6) 0.035(3) Uani 1 1 d . . .
C61 C 0.5724(11) 0.8205(7) 0.9000(7) 0.045(4) Uani 1 1 d . . .
H61 H 0.4983 0.8169 0.9163 0.054 Uiso 1 1 calc R . .
C62 C 0.6134(11) 0.8850(7) 0.8844(7) 0.046(4) Uani 1 1 d . . .
C63 C 0.5765(11) 0.8122(8) 0.6960(8) 0.051(4) Uani 1 1 d . . .
C64 C 0.6924(10) 0.7980(7) 0.7101(7) 0.039(3) Uani 1 1 d . . .
C65 C 0.7627(10) 0.7575(6) 0.6714(6) 0.035(3) Uani 1 1 d . . .
H65 H 0.7406 0.7433 0.6340 0.042 Uiso 1 1 calc R . .
C66 C 0.8643(10) 0.7370(6) 0.6856(6) 0.033(3) Uani 1 1 d . . .
C67 C 0.9401(11) 0.6974(7) 0.6394(6) 0.038(3) Uani 1 1 d . . .
C68 C 1.2244(12) 0.8953(9) 0.7555(9) 0.062(5) Uani 1 1 d . . .
C69 C 1.1083(11) 0.8845(7) 0.7428(8) 0.048(4) Uani 1 1 d . . .
C70 C 0.9585(13) 0.9378(10) 0.6042(8) 0.060(4) Uani 1 1 d . . .
C71 C 1.0800(11) 0.9135(7) 0.6855(7) 0.047(4) Uani 1 1 d . . .
H71 H 1.1327 0.9351 0.6555 0.057 Uiso 1 1 calc R . .
C72 C 0.9760(11) 0.9112(7) 0.6718(7) 0.043(3) Uani 1 1 d . . .
C73 C 0.8612(15) 0.8970(9) 1.0204(7) 0.056(4) Uani 1 1 d . . .
C74 C 0.8783(11) 0.9108(8) 0.9478(6) 0.042(3) Uani 1 1 d . . .
C75 C 0.8875(11) 0.9761(7) 0.9228(7) 0.048(4) Uani 1 1 d . . .
H75 H 0.8845 1.0112 0.9507 0.057 Uiso 1 1 calc R . .
C76 C 0.9010(10) 0.9925(6) 0.8572(6) 0.036(3) Uani 1 1 d . . .
C77 C 0.9226(12) 1.0651(7) 0.8337(7) 0.048(4) Uani 1 1 d . . .
C78 C 0.5349(19) 0.4686(10) 0.8880(9) 0.073(5) Uani 1 1 d . . .
C79 C 0.5336(14) 0.9460(9) 0.8976(10) 0.072(5) Uani 1 1 d . . .
C80 C 0.9332(12) 0.3249(8) 0.8372(7) 0.048(4) Uani 1 1 d . . .
F6 F 0.8865(7) 0.1387(4) 0.6408(4) 0.058(2) Uani 1 1 d . . .
F5 F 1.0267(11) 0.9203(8) 0.5605(5) 0.125(6) Uani 1 1 d . . .
F32 F 0.8669(13) 0.9162(12) 0.5896(7) 0.173(9) Uani 1 1 d . . .
F45 F 0.936(2) 0.9987(8) 0.6002(6) 0.209(12) Uani 1 1 d . . .
F7 F 1.0328(7) 0.1658(5) 0.6709(4) 0.066(3) Uani 1 1 d . . .
F8 F 0.9708(6) 0.2247(4) 0.5941(4) 0.056(2) Uani 1 1 d . . .
F9 F 1.0466(7) 0.4076(6) 0.6449(5) 0.075(3) Uani 1 1 d . . .
F10 F 0.9777(8) 0.5058(5) 0.6222(6) 0.085(3) Uani 1 1 d . . .
F11 F 1.0494(6) 0.4440(5) 0.5483(4) 0.064(2) Uani 1 1 d . . .
F12 F 0.2616(6) 0.4043(5) 0.6809(5) 0.066(3) Uani 1 1 d . . .
F13 F 0.2751(6) 0.4332(5) 0.7726(4) 0.066(3) Uani 1 1 d . . .
F14 F 0.2514(6) 0.5090(4) 0.6993(5) 0.062(2) Uani 1 1 d . . .
F15 F 0.5686(7) 0.6280(4) 0.6194(4) 0.053(2) Uani 1 1 d . . .
F16 F 0.6110(6) 0.6198(4) 0.7130(4) 0.050(2) Uani 1 1 d . . .
F17 F 0.7264(6) 0.5889(4) 0.6350(5) 0.060(2) Uani 1 1 d . . .
F18 F 0.6089(6) 0.1780(4) 0.8848(4) 0.051(2) Uani 1 1 d . . .
F19 F 0.4481(7) 0.1863(4) 0.8615(4) 0.057(2) Uani 1 1 d . . .
F20 F 0.4819(8) 0.2253(5) 0.9466(4) 0.067(3) Uani 1 1 d . . .
F21 F 0.6384(7) 0.6525(4) 0.9432(4) 0.064(3) Uani 1 1 d . . .
F22 F 0.4831(7) 0.6992(5) 0.9307(5) 0.068(3) Uani 1 1 d . . .
F23 F 0.5894(7) 0.6641(4) 0.8510(4) 0.055(2) Uani 1 1 d . . .
F24 F 0.5578(7) 0.7827(5) 0.6445(5) 0.079(3) Uani 1 1 d . . .
F25 F 0.5089(7) 0.7825(5) 0.7436(5) 0.078(3) Uani 1 1 d . . .
F26 F 0.5469(7) 0.8755(5) 0.6914(5) 0.073(3) Uani 1 1 d . . .
F27 F 1.0206(8) 1.0799(5) 0.8395(6) 0.085(3) Uani 1 1 d . . .
F28 F 0.9107(9) 1.0795(4) 0.7742(5) 0.071(3) Uani 1 1 d . . .
F29 F 0.8569(10) 1.1089(5) 0.8675(5) 0.088(3) Uani 1 1 d . . .
F30 F 1.2711(8) 0.8405(5) 0.7788(6) 0.093(4) Uani 1 1 d . . .
F31 F 1.2185(8) 0.9391(6) 0.8010(6) 0.096(4) Uani 1 1 d . . .
F46 F 1.2880(9) 0.9200(9) 0.7071(7) 0.134(6) Uani 1 1 d . . .
F33 F 0.9823(7) 0.6411(4) 0.6662(4) 0.057(2) Uani 1 1 d . . .
F34 F 0.8991(6) 0.6805(5) 0.5888(4) 0.061(2) Uani 1 1 d . . .
F35 F 1.0264(6) 0.7342(5) 0.6152(4) 0.057(2) Uani 1 1 d . . .
F36 F 0.9387(9) 0.8556(5) 1.0396(4) 0.084(3) Uani 1 1 d . . .
F37 F 0.7681(9) 0.8678(5) 1.0387(4) 0.077(3) Uani 1 1 d . . .
F38 F 0.8573(10) 0.9530(5) 1.0510(4) 0.081(3) Uani 1 1 d . . .
F39 F 0.6607(7) 0.3482(4) 0.4631(4) 0.058(2) Uani 1 1 d . . .
F40 F 0.6127(10) 0.4486(5) 0.4835(5) 0.085(3) Uani 1 1 d . . .
F41 F 0.7683(11) 0.4265(8) 0.4332(5) 0.122(5) Uani 1 1 d . . .
F42 F 0.4501(9) 0.9322(5) 0.9414(7) 0.117(5) Uani 1 1 d . . .
F43 F 0.4878(11) 0.9656(7) 0.8453(8) 0.130(5) Uani 1 1 d . . .
F44 F 0.5768(9) 0.9984(5) 0.9086(7) 0.114(5) Uani 1 1 d . . .
F47 F 0.4760(14) 0.4607(6) 0.9404(7) 0.147(7) Uani 1 1 d . . .
F48 F 0.492(3) 0.5190(9) 0.8585(8) 0.249(16) Uani 1 1 d . . .
F49 F 0.6152(16) 0.4928(11) 0.8997(11) 0.218(13) Uani 1 1 d . . .
F50 F 0.8800(6) 0.3694(4) 0.8754(4) 0.055(2) Uani 1 1 d . . .
F51 F 0.9550(7) 0.2690(5) 0.8750(4) 0.064(3) Uani 1 1 d . . .
F52 F 1.0287(6) 0.3490(5) 0.8144(4) 0.059(2) Uani 1 1 d . . .
C200 C 0.7126(13) -0.0614(4) 0.4706(6) 0.071(7) Uiso 0.70 1 d PD A 1
H200 H 0.6479 -0.0600 0.4482 0.085 Uiso 0.70 1 calc PR A 1
Cl1 Cl 0.7336(5) 0.0170(3) 0.4840(3) 0.0622(15) Uiso 0.70 1 d PD A 1
Cl2 Cl 0.6918(10) -0.1152(6) 0.5339(6) 0.145(4) Uiso 0.70 1 d PD A 1
Cl3 Cl 0.8190(10) -0.0842(6) 0.4198(6) 0.153(4) Uiso 0.70 1 d PD A 1

loop_
_atom_site_aniso_label
_atom_site_aniso_U_11
_atom_site_aniso_U_22
_atom_site_aniso_U_33
_atom_site_aniso_U_23
_atom_site_aniso_U_13
_atom_site_aniso_U_12
Cr1 0.0258(10) 0.0299(11) 0.0331(11) -0.0113(9) -0.0080(8) 0.0005(8)
Gd1 0.0209(3) 0.0278(3) 0.0344(4) -0.0112(3) -0.0091(3) 0.0027(2)
F1 0.024(3) 0.024(3) 0.033(4) -0.005(3) -0.009(3) 0.003(3)
F3 0.042(4) 0.037(4) 0.040(4) -0.019(3) -0.009(3) -0.005(3)
Cr2 0.0266(10) 0.0355(11) 0.0363(12) -0.0081(9) -0.0143(9) 0.0078(8)
Gd2 0.0228(3) 0.0321(4) 0.0350(4) -0.0076(3) -0.0117(3) 0.0050(2)
F2 0.025(4) 0.040(4) 0.040(4) -0.012(3) -0.014(3) 0.004(3)
F4 0.034(4) 0.043(4) 0.052(5) -0.007(4) -0.016(4) 0.013(3)
N1 0.028(6) 0.039(6) 0.039(6) -0.015(5) -0.010(5) 0.004(5)
N2 0.027(5) 0.032(6) 0.025(5) -0.001(4) -0.004(4) 0.001(4)
N3 0.032(6) 0.035(6) 0.038(6) -0.014(5) -0.006(5) 0.000(5)
N4 0.021(5) 0.034(6) 0.028(5) -0.009(4) -0.003(4) -0.002(4)
N5 0.035(6) 0.034(6) 0.038(6) -0.002(5) -0.014(5) 0.001(5)
N6 0.024(5) 0.032(6) 0.031(6) -0.013(5) -0.005(4) 0.004(4)
N7 0.022(5) 0.044(7) 0.043(7) -0.014(5) -0.012(5) 0.001(5)
N8 0.030(6) 0.052(7) 0.032(6) -0.007(5) -0.016(5) 0.005(5)
O1 0.027(5) 0.036(5) 0.048(6) -0.009(4) -0.011(4) -0.001(4)
O2 0.030(5) 0.028(5) 0.049(6) -0.017(4) -0.013(4) 0.007(4)
O3 0.021(4) 0.040(5) 0.042(5) -0.012(4) -0.009(4) 0.009(4)
O4 0.023(4) 0.025(5) 0.054(6) -0.011(4) -0.012(4) 0.004(4)
O5 0.028(5) 0.035(5) 0.046(6) -0.013(4) -0.001(4) 0.002(4)
O6 0.030(5) 0.030(5) 0.040(5) -0.015(4) -0.007(4) -0.001(4)
O7 0.022(4) 0.031(5) 0.061(6) -0.012(4) -0.016(4) 0.013(4)
O8 0.030(5) 0.054(6) 0.039(5) -0.013(4) -0.010(4) 0.002(4)
O9 0.030(5) 0.032(5) 0.046(5) -0.001(4) -0.013(4) 0.001(4)
O10 0.031(5) 0.041(5) 0.048(6) -0.006(4) -0.004(4) 0.002(4)
O11 0.045(5) 0.037(5) 0.040(5) -0.009(4) -0.014(4) 0.009(4)
O12 0.034(5) 0.036(5) 0.047(6) -0.011(4) -0.012(4) 0.005(4)
O13 0.038(5) 0.028(5) 0.061(6) 0.003(5) -0.013(5) 0.003(4)
O14 0.033(5) 0.040(5) 0.038(5) -0.010(4) -0.008(4) 0.005(4)
O15 0.032(5) 0.038(5) 0.039(5) -0.010(4) -0.020(4) 0.005(4)
O16 0.032(5) 0.052(6) 0.034(5) -0.002(4) -0.018(4) 0.007(4)
C2 0.037(7) 0.035(7) 0.034(7) -0.008(6) -0.005(6) -0.003(6)
C3 0.056(9) 0.029(8) 0.063(10) -0.018(7) -0.011(8) 0.008(7)
C4 0.074(11) 0.030(8) 0.080(12) -0.004(8) -0.033(10) 0.018(7)
C5 0.052(9) 0.045(9) 0.047(9) -0.008(7) -0.015(7) 0.000(7)
C6 0.038(7) 0.029(7) 0.043(8) -0.005(6) -0.016(6) 0.001(6)
C7 0.033(8) 0.059(9) 0.045(9) -0.012(7) -0.015(7) 0.005(7)
C8 0.039(8) 0.049(9) 0.069(11) -0.005(8) -0.019(8) 0.003(7)
C9 0.033(8) 0.074(12) 0.049(9) -0.015(8) -0.018(7) 0.022(7)
C10 0.057(10) 0.042(8) 0.041(8) -0.010(7) -0.005(7) 0.007(7)
C11 0.036(7) 0.025(7) 0.044(8) -0.011(6) -0.015(6) 0.008(6)
C12 0.038(7) 0.029(7) 0.039(8) -0.011(6) -0.014(6) 0.002(6)
C13 0.018(6) 0.064(10) 0.045(8) -0.010(7) -0.004(6) 0.005(6)
C14 0.025(7) 0.075(11) 0.039(8) -0.001(8) -0.009(6) -0.003(7)
C15 0.040(8) 0.054(9) 0.048(9) -0.009(7) -0.006(7) -0.001(7)
C16 0.045(8) 0.040(8) 0.056(9) -0.016(7) -0.007(7) -0.002(7)
C17 0.032(7) 0.040(8) 0.042(8) -0.016(6) -0.009(6) 0.002(6)
C18 0.035(7) 0.036(7) 0.045(8) -0.013(6) -0.013(6) 0.001(6)
C19 0.038(8) 0.038(8) 0.034(7) -0.014(6) -0.001(6) 0.009(6)
C20 0.033(7) 0.034(7) 0.048(8) -0.012(6) -0.003(6) 0.007(6)
C21 0.047(8) 0.037(8) 0.049(9) -0.013(6) -0.026(7) 0.002(6)
C22 0.042(8) 0.038(8) 0.054(9) -0.012(7) -0.018(7) 0.002(6)
C23 0.039(8) 0.043(8) 0.051(9) 0.003(7) -0.008(7) -0.002(6)
C24 0.045(8) 0.049(9) 0.043(8) -0.005(7) -0.009(7) 0.001(7)
C25 0.037(8) 0.050(9) 0.040(8) -0.017(7) -0.004(7) 0.007(6)
C26 0.039(7) 0.033(7) 0.035(7) -0.007(6) -0.010(6) 0.008(6)
C27 0.036(8) 0.043(8) 0.055(9) -0.008(7) -0.017(7) 0.003(6)
C28 0.065(10) 0.063(11) 0.044(9) -0.004(8) -0.037(8) 0.003(8)
C29 0.048(9) 0.076(12) 0.057(10) -0.028(9) -0.016(8) -0.001(8)
C30 0.043(9) 0.055(10) 0.084(12) -0.006(9) -0.035(9) -0.011(7)
C31 0.051(9) 0.045(9) 0.046(9) -0.007(7) -0.023(7) 0.004(7)
C32 0.028(7) 0.052(9) 0.050(9) -0.021(7) -0.020(7) 0.007(6)
C33 0.024(7) 0.039(8) 0.069(10) -0.011(7) -0.020(7) 0.010(6)
C34 0.037(8) 0.029(7) 0.060(10) -0.010(7) -0.006(7) 0.008(6)
C35 0.036(8) 0.025(7) 0.056(9) -0.005(6) -0.012(7) 0.008(6)
C36 0.020(6) 0.036(7) 0.059(9) -0.007(6) -0.017(7) 0.005(5)
C37 0.034(7) 0.034(7) 0.051(9) -0.015(6) -0.009(6) 0.001(6)
C38 0.050(9) 0.044(9) 0.072(11) -0.031(8) 0.008(8) -0.003(7)
C39 0.042(9) 0.054(10) 0.063(10) -0.019(8) -0.007(7) -0.015(7)
C40 0.032(7) 0.053(9) 0.045(8) -0.012(7) -0.004(6) -0.008(6)
C41 0.032(7) 0.035(7) 0.043(8) -0.012(6) -0.009(6) 0.002(6)
C42 0.048(8) 0.044(8) 0.043(9) -0.013(7) -0.021(7) 0.005(7)
C43 0.021(6) 0.050(8) 0.035(8) -0.016(6) -0.005(6) 0.005(6)
C44 0.039(8) 0.046(8) 0.032(7) -0.019(6) -0.001(6) 0.000(6)
C45 0.026(7) 0.053(9) 0.055(10) -0.027(8) 0.001(7) -0.004(6)
C46 0.072(11) 0.043(9) 0.046(9) 0.001(7) -0.023(8) -0.022(8)
C47 0.031(7) 0.045(8) 0.046(8) -0.016(7) -0.014(7) -0.007(6)
C48 0.045(8) 0.038(8) 0.041(8) -0.006(6) -0.004(7) -0.002(6)
C49 0.028(7) 0.028(7) 0.053(9) -0.012(6) 0.007(7) 0.003(5)
C50 0.034(8) 0.054(10) 0.060(10) -0.017(8) 0.000(8) -0.014(7)
C51 0.035(8) 0.055(9) 0.050(9) -0.001(7) -0.018(7) 0.009(7)
C52 0.035(8) 0.033(7) 0.054(9) -0.023(6) -0.013(7) 0.009(6)
C53 0.026(7) 0.050(8) 0.051(9) -0.021(7) -0.012(6) 0.011(6)
C85 0.035(8) 0.049(9) 0.041(8) 0.001(7) -0.013(6) -0.009(7)
C54 0.041(8) 0.038(8) 0.047(9) -0.012(7) -0.008(7) -0.004(6)
C55 0.021(6) 0.045(8) 0.042(8) -0.013(6) -0.019(6) 0.011(6)
C56 0.026(6) 0.034(7) 0.040(8) -0.006(6) -0.007(6) 0.002(5)
C57 0.037(8) 0.042(8) 0.035(7) -0.008(6) -0.011(6) 0.007(6)
C58 0.046(9) 0.021(7) 0.054(9) 0.009(6) -0.011(7) 0.008(6)
C59 0.036(8) 0.053(9) 0.043(9) -0.004(7) -0.006(7) -0.008(7)
C60 0.032(7) 0.049(8) 0.026(7) -0.011(6) -0.007(6) 0.002(6)
C61 0.034(7) 0.049(9) 0.053(9) -0.016(7) 0.001(7) 0.005(7)
C62 0.032(8) 0.053(9) 0.055(9) -0.017(7) -0.012(7) 0.009(7)
C63 0.029(8) 0.052(10) 0.076(11) 0.005(8) -0.025(8) -0.010(7)
C64 0.031(7) 0.039(8) 0.047(9) 0.016(7) -0.014(6) -0.013(6)
C65 0.029(7) 0.035(7) 0.045(8) -0.005(6) -0.017(6) -0.003(6)
C66 0.033(7) 0.035(7) 0.033(7) -0.006(6) -0.013(6) -0.008(6)
C67 0.040(8) 0.043(8) 0.033(7) -0.011(6) -0.007(6) -0.014(6)
C68 0.031(8) 0.071(12) 0.086(13) 0.001(10) -0.012(9) -0.018(8)
C69 0.030(8) 0.043(9) 0.078(12) -0.028(8) -0.019(8) 0.011(7)
C70 0.040(9) 0.082(13) 0.058(11) -0.002(9) -0.015(8) 0.019(8)
C71 0.028(7) 0.052(9) 0.055(10) 0.002(7) 0.010(7) 0.003(6)
C72 0.040(8) 0.050(9) 0.037(8) -0.014(7) -0.004(7) 0.016(7)
C73 0.079(12) 0.064(11) 0.032(8) -0.017(8) -0.016(8) -0.009(9)
C74 0.039(8) 0.058(10) 0.031(7) -0.018(7) -0.012(6) 0.009(7)
C75 0.052(9) 0.046(9) 0.050(9) -0.023(7) -0.017(7) -0.001(7)
C76 0.025(7) 0.038(8) 0.047(8) -0.011(6) -0.011(6) -0.001(5)
C77 0.048(9) 0.046(9) 0.056(10) -0.007(8) -0.018(8) -0.014(7)
C78 0.103(15) 0.056(12) 0.064(13) -0.038(10) 0.000(11) -0.006(11)
C79 0.048(10) 0.058(12) 0.100(15) -0.024(11) 0.018(11) 0.020(9)
C80 0.044(9) 0.057(10) 0.045(9) -0.016(8) -0.017(7) 0.011(7)
F6 0.058(5) 0.044(5) 0.076(6) -0.022(4) -0.020(5) 0.010(4)
F5 0.117(10) 0.209(15) 0.034(6) -0.010(7) -0.008(6) 0.092(10)
F32 0.115(12) 0.32(3) 0.087(10) 0.064(13) -0.043(9) -0.035(14)
F45 0.45(4) 0.094(11) 0.073(9) -0.008(8) -0.057(14) 0.133(17)
F7 0.055(5) 0.080(7) 0.069(6) -0.031(5) -0.030(5) 0.039(5)
F8 0.047(5) 0.070(6) 0.050(5) -0.019(5) -0.003(4) 0.015(4)
F9 0.037(5) 0.119(9) 0.072(6) 0.010(6) -0.022(5) -0.019(5)
F10 0.060(6) 0.072(7) 0.128(9) -0.044(7) 0.000(6) -0.029(5)
F11 0.032(4) 0.092(7) 0.067(6) -0.012(5) 0.002(4) -0.005(4)
F12 0.028(4) 0.075(6) 0.104(7) -0.042(6) -0.021(5) 0.000(4)
F13 0.035(5) 0.102(8) 0.057(6) 0.003(5) -0.001(4) 0.011(5)
F14 0.033(4) 0.050(5) 0.095(7) 0.008(5) -0.002(4) 0.013(4)
F15 0.061(5) 0.039(5) 0.057(5) 0.002(4) -0.007(4) 0.002(4)
F16 0.055(5) 0.037(4) 0.061(5) -0.018(4) -0.012(4) -0.005(4)
F17 0.035(5) 0.042(5) 0.100(7) -0.005(5) 0.007(5) -0.004(4)
F18 0.052(5) 0.042(5) 0.061(5) -0.001(4) -0.017(4) 0.009(4)
F19 0.057(5) 0.060(5) 0.058(5) 0.009(4) -0.027(4) -0.019(4)
F20 0.100(7) 0.063(6) 0.036(5) -0.006(4) 0.001(5) -0.003(5)
F21 0.067(6) 0.056(6) 0.076(6) 0.018(5) -0.035(5) -0.018(5)
F22 0.040(5) 0.063(6) 0.096(7) -0.016(5) 0.013(5) -0.016(4)
F23 0.059(5) 0.056(5) 0.053(5) -0.011(4) -0.012(4) -0.007(4)
F24 0.058(6) 0.096(8) 0.099(8) -0.024(6) -0.053(6) -0.001(5)
F25 0.031(5) 0.087(7) 0.115(9) 0.016(6) -0.014(5) -0.014(5)
F26 0.053(5) 0.049(6) 0.124(9) 0.015(5) -0.053(6) 0.004(4)
F27 0.060(6) 0.081(7) 0.121(9) 0.021(6) -0.037(6) -0.035(5)
F28 0.108(8) 0.042(5) 0.071(7) 0.005(5) -0.040(6) -0.014(5)
F29 0.120(9) 0.039(5) 0.097(8) -0.018(5) 0.018(7) 0.000(6)
F30 0.047(6) 0.067(7) 0.172(12) -0.001(7) -0.048(7) 0.009(5)
F31 0.070(7) 0.095(8) 0.140(11) -0.032(8) -0.044(7) -0.025(6)
F46 0.045(6) 0.237(17) 0.118(11) 0.040(11) -0.010(7) -0.057(9)
F33 0.059(5) 0.050(5) 0.062(6) -0.020(4) -0.008(4) 0.013(4)
F34 0.046(5) 0.091(7) 0.053(5) -0.035(5) -0.016(4) -0.008(5)
F35 0.033(4) 0.077(6) 0.064(6) -0.025(5) 0.002(4) -0.015(4)
F36 0.117(9) 0.089(8) 0.053(6) -0.008(5) -0.044(6) 0.024(7)
F37 0.091(8) 0.089(8) 0.047(6) -0.012(5) 0.006(5) -0.013(6)
F38 0.143(10) 0.055(6) 0.051(6) -0.025(5) -0.023(6) 0.007(6)
F39 0.087(6) 0.044(5) 0.051(5) -0.010(4) -0.037(5) -0.002(4)
F40 0.141(10) 0.047(6) 0.080(7) -0.003(5) -0.070(7) 0.023(6)
F41 0.125(10) 0.205(15) 0.049(6) 0.023(8) -0.033(7) -0.104(10)
F42 0.082(8) 0.064(7) 0.178(13) -0.014(8) 0.067(9) 0.019(6)
F43 0.103(10) 0.119(11) 0.163(14) -0.003(10) -0.038(10) 0.064(9)
F44 0.084(8) 0.051(7) 0.199(14) -0.052(8) 0.025(8) 0.002(6)
F47 0.232(17) 0.085(9) 0.108(10) -0.071(8) 0.084(11) -0.052(10)
F48 0.54(5) 0.097(11) 0.108(12) -0.075(10) -0.082(19) 0.16(2)
F49 0.184(17) 0.22(2) 0.26(2) -0.21(2) 0.099(16) -0.125(17)
F50 0.050(5) 0.071(6) 0.049(5) -0.020(4) -0.019(4) 0.009(4)
F51 0.075(6) 0.067(6) 0.057(6) -0.005(5) -0.037(5) 0.017(5)
F52 0.034(5) 0.079(6) 0.068(6) -0.018(5) -0.018(4) -0.006(4)

loop_
_atom_type_symbol
_atom_type_description
_atom_type_scat_dispersion_real
_atom_type_scat_dispersion_imag
_atom_type_scat_source
C C .0033 .0016 'International Tables Vol C Tables 4.2.6.8 and 6.1.1.4'
H H .0000 .0000 'International Tables Vol C Tables 4.2.6.8 and 6.1.1.4'
Cr Cr .3209 .6236 'International Tables Vol C Tables 4.2.6.8 and 6.1.1.4'
Gd Gd -.1653 3.9035 'International Tables Vol C Tables 4.2.6.8 and 6.1.1.4'
F F .0171 .0103 'International Tables Vol C Tables 4.2.6.8 and 6.1.1.4'
N N .0061 .0033 'International Tables Vol C Tables 4.2.6.8 and 6.1.1.4'
O O .0106 .0060 'International Tables Vol C Tables 4.2.6.8 and 6.1.1.4'
Cl Cl .1484 .1585 'International Tables Vol C Tables 4.2.6.8 and 6.1.1.4'

loop_
_geom_angle_atom_site_label_1
_geom_angle_atom_site_label_2
_geom_angle_atom_site_label_3
_geom_angle
F3 Cr1 F1 179.3(3)
F3 Cr1 N3 88.7(4)
F1 Cr1 N3 90.7(4)
F3 Cr1 N4 88.6(4)
F1 Cr1 N4 91.7(3)
N3 Cr1 N4 90.0(4)
F3 Cr1 N2 88.2(4)
F1 Cr1 N2 91.5(4)
N3 Cr1 N2 90.2(4)
N4 Cr1 N2 176.8(4)
F3 Cr1 N1 88.4(4)
F1 Cr1 N1 92.2(4)
N3 Cr1 N1 177.1(4)
N4 Cr1 N1 89.4(4)
N2 Cr1 N1 90.2(4)
F1 Gd1 O7 72.6(3)
F1 Gd1 O6 71.3(3)
O7 Gd1 O6 85.7(3)
F1 Gd1 O1 69.7(3)
O7 Gd1 O1 84.2(3)
O6 Gd1 O1 141.0(3)
F1 Gd1 O4 70.9(2)
O7 Gd1 O4 143.4(3)
O6 Gd1 O4 82.4(3)
O1 Gd1 O4 83.7(3)
F1 Gd1 O3 127.6(3)
O7 Gd1 O3 135.5(3)
O6 Gd1 O3 135.8(3)
O1 Gd1 O3 71.5(3)
O4 Gd1 O3 71.2(3)
F1 Gd1 O5 128.0(3)
O7 Gd1 O5 136.7(3)
O6 Gd1 O5 70.6(3)
O1 Gd1 O5 136.3(3)
O4 Gd1 O5 70.2(3)
O3 Gd1 O5 67.3(3)
F1 Gd1 O2 127.4(3)
O7 Gd1 O2 70.4(3)
O6 Gd1 O2 139.1(3)
O1 Gd1 O2 70.6(3)
O4 Gd1 O2 135.7(3)
O3 Gd1 O2 66.6(3)
O5 Gd1 O2 104.5(3)
F1 Gd1 O8 129.6(3)
O7 Gd1 O8 70.6(3)
O6 Gd1 O8 72.8(3)
O1 Gd1 O8 136.9(3)
O4 Gd1 O8 136.3(3)
O3 Gd1 O8 102.7(3)
O5 Gd1 O8 67.9(3)
O2 Gd1 O8 68.2(3)
Cr1 F1 Gd1 178.3(3)
F4 Cr2 F2 178.9(3)
F4 Cr2 N5 89.7(4)
F2 Cr2 N5 90.4(4)
F4 Cr2 N6 89.2(4)
F2 Cr2 N6 89.6(4)
N5 Cr2 N6 90.8(4)
F4 Cr2 N7 87.8(4)
F2 Cr2 N7 92.1(4)
N5 Cr2 N7 177.5(4)
N6 Cr2 N7 89.4(4)
F4 Cr2 N8 90.0(4)
F2 Cr2 N8 91.1(4)
N5 Cr2 N8 92.1(4)
N6 Cr2 N8 177.0(4)
N7 Cr2 N8 87.6(4)
F2 Gd2 O13 70.5(3)
F2 Gd2 O11 72.2(3)
O13 Gd2 O11 85.9(3)
F2 Gd2 O9 72.5(3)
O13 Gd2 O9 143.0(3)
O11 Gd2 O9 81.3(3)
F2 Gd2 O16 126.7(3)
O13 Gd2 O16 137.2(3)
O11 Gd2 O16 134.8(3)
O9 Gd2 O16 69.9(3)
F2 Gd2 O15 72.0(3)
O13 Gd2 O15 82.7(3)
O11 Gd2 O15 144.2(3)
O9 Gd2 O15 87.8(3)
O16 Gd2 O15 70.1(3)
F2 Gd2 O10 131.0(3)
O13 Gd2 O10 135.8(3)
O11 Gd2 O10 70.8(3)
O9 Gd2 O10 71.2(3)
O16 Gd2 O10 67.4(3)
O15 Gd2 O10 136.8(3)
F2 Gd2 O14 128.1(3)
O13 Gd2 O14 71.3(3)
O11 Gd2 O14 137.2(3)
O9 Gd2 O14 137.3(3)
O16 Gd2 O14 68.5(3)
O15 Gd2 O14 69.5(3)
O10 Gd2 O14 100.8(3)
F2 Gd2 O12 125.6(3)
O13 Gd2 O12 69.0(3)
O11 Gd2 O12 70.2(3)
O9 Gd2 O12 135.8(3)
O16 Gd2 O12 107.7(3)
O15 Gd2 O12 134.4(3)
O10 Gd2 O12 67.9(3)
O14 Gd2 O12 67.9(3)
Cr2 F2 Gd2 178.1(4)
C7 N1 C11 117.9(11)
C7 N1 Cr1 120.9(10)
C11 N1 Cr1 121.1(8)
C17 N2 C21 117.9(11)
C17 N2 Cr1 121.4(8)
C21 N2 Cr1 120.4(8)
C6 N3 C2 119.1(11)
C6 N3 Cr1 120.6(8)
C2 N3 Cr1 120.0(8)
C16 N4 C12 117.7(11)
C16 N4 Cr1 121.1(9)
C12 N4 Cr1 120.9(9)
C22 N5 C26 116.9(12)
C22 N5 Cr2 119.3(9)
C26 N5 Cr2 123.8(9)
C37 N6 C41 117.1(10)
C37 N6 Cr2 121.3(8)
C41 N6 Cr2 121.6(8)
C36 N7 C32 119.2(12)
C36 N7 Cr2 120.7(8)
C32 N7 Cr2 119.9(9)
C27 N8 C31 117.2(11)
C27 N8 Cr2 121.1(10)
C31 N8 Cr2 121.6(8)
C47 O1 Gd1 135.5(8)
C49 O2 Gd1 134.9(8)
C57 O3 Gd1 134.8(8)
C55 O4 Gd1 134.0(8)
C45 O5 Gd1 134.7(9)
C43 O6 Gd1 136.0(8)
C52 O7 Gd1 133.0(8)
C85 O8 Gd1 133.3(8)
C60 O9 Gd2 134.6(8)
C62 O10 Gd2 134.0(9)
C74 O11 Gd2 134.6(9)
C76 O12 Gd2 134.9(9)
C69 O13 Gd2 134.4(8)
C72 O14 Gd2 134.2(8)
C66 O15 Gd2 134.3(8)
C64 O16 Gd2 135.6(8)
N3 C2 C3 121.4(12)
N3 C2 H2 119.3
C3 C2 H2 119.3
C2 C3 C4 120.2(13)
C2 C3 H3 119.9
C4 C3 H3 119.9
C5 C4 C3 117.8(13)
C5 C4 H4 121.1
C3 C4 H4 121.1
C6 C5 C4 120.2(14)
C6 C5 H5 119.9
C4 C5 H5 119.9
N3 C6 C5 121.2(12)
N3 C6 H6 119.4
C5 C6 H6 119.4
N1 C7 C8 123.8(15)
N1 C7 H7 118.1
C8 C7 H7 118.1
C7 C8 C9 118.5(14)
C7 C8 H8 120.8
C9 C8 H8 120.8
C10 C9 C8 118.4(14)
C10 C9 H9 120.8
C8 C9 H9 120.8
C11 C10 C9 120.6(14)
C11 C10 H10 119.7
C9 C10 H10 119.7
N1 C11 C10 120.8(12)
N1 C11 H11 119.6
C10 C11 H11 119.6
N4 C12 C13 122.4(13)
N4 C12 H12 118.8
C13 C12 H12 118.8
C12 C13 C14 119.4(13)
C12 C13 H13 120.3
C14 C13 H13 120.3
C13 C14 C15 118.0(14)
C13 C14 H14 121.0
C15 C14 H14 121.0
C16 C15 C14 119.0(14)
C16 C15 H15 120.5
C14 C15 H15 120.5
N4 C16 C15 123.4(13)
N4 C16 H16 118.3
C15 C16 H16 118.3
N2 C17 C18 122.9(12)
N2 C17 H17 118.6
C18 C17 H17 118.6
C17 C18 C19 119.6(12)
C17 C18 H18 120.2
C19 C18 H18 120.2
C18 C19 C20 118.8(12)
C18 C19 H19 120.6
C20 C19 H19 120.6
C19 C20 C21 118.5(12)
C19 C20 H20 120.7
C21 C20 H20 120.7
N2 C21 C20 122.2(12)
N2 C21 H21 118.9
C20 C21 H21 118.9
N5 C22 C23 123.5(13)
N5 C22 H22 118.3
C23 C22 H22 118.3
C24 C23 C22 117.9(14)
C24 C23 H23 121.1
C22 C23 H23 121.1
C23 C24 C25 119.6(14)
C23 C24 H24 120.2
C25 C24 H24 120.2
C26 C25 C24 118.2(13)
C26 C25 H25 120.9
C24 C25 H25 120.9
N5 C26 C25 123.9(13)
N5 C26 H26 118.0
C25 C26 H26 118.0
N8 C27 C28 123.9(14)
N8 C27 H27 118.0
C28 C27 H27 118.0
C27 C28 C29 118.6(13)
C27 C28 H28 120.7
C29 C28 H28 120.7
C28 C29 C30 119.4(14)
C28 C29 H29 120.3
C30 C29 H29 120.3
C29 C30 C31 118.1(15)
C29 C30 H30 121.0
C31 C30 H30 121.0
N8 C31 C30 122.8(13)
N8 C31 H31 118.6
C30 C31 H31 118.6
N7 C32 C33 121.8(13)
N7 C32 H32 119.1
C33 C32 H32 119.1
C32 C33 C34 119.4(12)
C32 C33 H33 120.3
C34 C33 H33 120.3
C35 C34 C33 118.2(14)
C35 C34 H34 120.9
C33 C34 H34 120.9
C34 C35 C36 119.4(13)
C34 C35 H35 120.3
C36 C35 H35 120.3
N7 C36 C35 122.0(11)
N7 C36 H36 119.0
C35 C36 H36 119.0
N6 C37 C38 123.4(12)
N6 C37 H37 118.3
C38 C37 H37 118.3
C39 C38 C37 118.7(13)
C39 C38 H38 120.6
C37 C38 H38 120.6
C38 C39 C40 119.1(13)
C38 C39 H39 120.4
C40 C39 H39 120.4
C41 C40 C39 117.8(13)
C41 C40 H40 121.1
C39 C40 H40 121.1
N6 C41 C40 123.8(12)
N6 C41 H41 118.1
C40 C41 H41 118.1
F20 C42 F18 107.1(11)
F20 C42 F19 107.1(12)
F18 C42 F19 107.2(11)
F20 C42 C43 113.0(11)
F18 C42 C43 110.8(12)
F19 C42 C43 111.4(11)
O6 C43 C44 127.4(13)
O6 C43 C42 113.2(11)
C44 C43 C42 119.4(12)
C43 C44 C45 122.0(13)
C43 C44 H44 119.0
C45 C44 H44 119.0
O5 C45 C44 128.0(12)
O5 C45 C78 114.3(14)
C44 C45 C78 117.7(14)
F39 C46 F41 107.7(13)
F39 C46 F40 104.9(12)
F41 C46 F40 105.7(14)
F39 C46 C47 113.2(12)
F41 C46 C47 114.4(13)
F40 C46 C47 110.2(12)
O1 C47 C48 128.5(13)
O1 C47 C46 113.6(11)
C48 C47 C46 117.9(13)
C47 C48 C49 122.5(13)
C47 C48 H48 118.8
C49 C48 H48 118.8
O2 C49 C48 127.2(12)
O2 C49 C50 115.0(13)
C48 C49 C50 117.8(13)
F11 C50 F10 107.8(13)
F11 C50 F9 106.9(12)
F10 C50 F9 106.9(13)
F11 C50 C49 113.2(12)
F10 C50 C49 111.0(12)
F9 C50 C49 110.7(12)
F7 C51 F6 107.1(12)
F7 C51 F8 106.1(12)
F6 C51 F8 107.0(11)
F7 C51 C52 115.1(12)
F6 C51 C52 112.3(11)
F8 C51 C52 108.9(12)
O7 C52 C53 129.8(12)
O7 C52 C51 113.8(11)
C53 C52 C51 116.3(11)
C85 C53 C52 120.7(12)
C85 C53 H53 119.6
C52 C53 H53 119.6
O8 C85 C53 128.3(12)
O8 C85 C80 116.5(12)
C53 C85 C80 115.2(12)
F12 C54 F13 106.2(12)
F12 C54 F14 107.2(11)
F13 C54 F14 105.8(11)
F12 C54 C55 112.2(11)
F13 C54 C55 110.2(11)
F14 C54 C55 114.7(11)
O4 C55 C56 129.9(11)
O4 C55 C54 113.6(11)
C56 C55 C54 116.5(11)
C55 C56 C57 121.2(12)
C55 C56 H56 119.4
C57 C56 H56 119.4
O3 C57 C56 127.8(13)
O3 C57 C58 114.6(11)
C56 C57 C58 117.5(11)
F17 C58 F15 109.1(11)
F17 C58 F16 108.1(12)
F15 C58 F16 106.7(10)
F17 C58 C57 111.5(10)
F15 C58 C57 111.5(11)
F16 C58 C57 109.7(11)
F21 C59 F22 108.0(12)
F21 C59 F23 106.8(12)
F22 C59 F23 106.5(11)
F21 C59 C60 111.3(11)
F22 C59 C60 113.8(12)
F23 C59 C60 110.1(11)
O9 C60 C61 127.8(13)
O9 C60 C59 114.1(11)
C61 C60 C59 118.0(12)
C60 C61 C62 121.3(13)
C60 C61 H61 119.4
C62 C61 H61 119.4
O10 C62 C61 128.2(13)
O10 C62 C79 115.2(14)
C61 C62 C79 116.6(13)
F26 C63 F24 110.0(13)
F26 C63 F25 107.3(13)
F24 C63 F25 103.5(12)
F26 C63 C64 114.0(11)
F24 C63 C64 112.7(13)
F25 C63 C64 108.6(12)
O16 C64 C65 128.4(12)
O16 C64 C63 112.6(13)
C65 C64 C63 119.1(12)
C64 C65 C66 121.7(12)
C64 C65 H65 119.2
C66 C65 H65 119.2
O15 C66 C65 127.2(12)
O15 C66 C67 113.4(11)
C65 C66 C67 119.4(11)
F33 C67 F34 107.5(11)
F33 C67 F35 104.8(11)
F34 C67 F35 105.2(10)
F33 C67 C66 113.1(11)
F34 C67 C66 115.4(11)
F35 C67 C66 110.0(10)
F46 C68 F30 108.7(15)
F46 C68 F31 106.7(15)
F30 C68 F31 104.6(15)
F46 C68 C69 115.0(15)
F30 C68 C69 112.7(13)
F31 C68 C69 108.5(13)
O13 C69 C71 128.7(13)
O13 C69 C68 114.8(14)
C71 C69 C68 116.4(15)
F45 C70 F5 112.2(19)
F45 C70 F32 99.0(18)
F5 C70 F32 103.5(17)
F45 C70 C72 112.4(15)
F5 C70 C72 117.0(13)
F32 C70 C72 110.8(15)
C72 C71 C69 120.9(14)
C72 C71 H71 119.6
C69 C71 H71 119.6
O14 C72 C71 128.9(13)
O14 C72 C70 115.4(13)
C71 C72 C70 115.6(14)
F36 C73 F38 107.9(12)
F36 C73 F37 107.6(14)
F38 C73 F37 107.4(14)
F36 C73 C74 111.4(13)
F38 C73 C74 112.9(14)
F37 C73 C74 109.4(12)
O11 C74 C75 128.1(13)
O11 C74 C73 113.2(13)
C75 C74 C73 118.7(12)
C74 C75 C76 121.8(12)
C74 C75 H75 119.1
C76 C75 H75 119.1
O12 C76 C75 126.8(13)
O12 C76 C77 115.2(12)
C75 C76 C77 118.0(12)
F28 C77 F27 106.9(13)
F28 C77 F29 106.6(13)
F27 C77 F29 105.7(12)
F28 C77 C76 113.9(11)
F27 C77 C76 111.6(12)
F29 C77 C76 111.6(13)
F49 C78 F47 105.2(19)
F49 C78 F48 101(2)
F47 C78 F48 106(2)
F49 C78 C45 114.0(18)
F47 C78 C45 116.2(17)
F48 C78 C45 113.6(17)
F44 C79 F42 111.2(16)
F44 C79 F43 103.3(18)
F42 C79 F43 103.5(16)
F44 C79 C62 114.2(15)
F42 C79 C62 113.6(16)
F43 C79 C62 109.8(15)
F50 C80 F52 107.7(12)
F50 C80 F51 106.3(12)
F52 C80 F51 105.3(11)
F50 C80 C85 113.4(11)
F52 C80 C85 112.5(12)
F51 C80 C85 111.1(12)
Cl1 C200 Cl2 116.2(9)
Cl1 C200 Cl3 104.2(8)
Cl2 C200 Cl3 112.8(10)
Cl1 C200 H200 107.8
Cl2 C200 H200 107.8
Cl3 C200 H200 107.8

loop_
_geom_bond_atom_site_label_1
_geom_bond_atom_site_label_2
_geom_bond_distance
Cr1 F3 1.844(7)
Cr1 F1 1.905(7)
Cr1 N3 2.063(11)
Cr1 N4 2.072(10)
Cr1 N2 2.078(10)
Cr1 N1 2.083(11)
Gd1 F1 2.349(7)
Gd1 O7 2.416(8)
Gd1 O6 2.417(10)
Gd1 O1 2.433(10)
Gd1 O4 2.442(8)
Gd1 O3 2.443(9)
Gd1 O5 2.460(9)
Gd1 O2 2.461(9)
Gd1 O8 2.466(9)
Cr2 F4 1.846(7)
Cr2 F2 1.924(7)
Cr2 N5 2.071(11)
Cr2 N6 2.073(10)
Cr2 N7 2.082(11)
Cr2 N8 2.099(11)
Gd2 F2 2.356(7)
Gd2 O13 2.396(10)
Gd2 O11 2.397(9)
Gd2 O9 2.405(9)
Gd2 O16 2.438(8)
Gd2 O15 2.444(9)
Gd2 O10 2.449(9)
Gd2 O14 2.456(10)
Gd2 O12 2.463(9)
N1 C7 1.336(16)
N1 C11 1.343(16)
N2 C17 1.348(15)
N2 C21 1.352(16)
N3 C6 1.344(16)
N3 C2 1.353(15)
N4 C16 1.329(17)
N4 C12 1.339(15)
N5 C22 1.341(17)
N5 C26 1.344(16)
N6 C37 1.333(15)
N6 C41 1.337(15)
N7 C36 1.336(17)
N7 C32 1.338(15)
N8 C27 1.325(17)
N8 C31 1.338(17)
O1 C47 1.251(16)
O2 C49 1.261(16)
O3 C57 1.254(14)
O4 C55 1.236(14)
O5 C45 1.251(17)
O6 C43 1.254(15)
O7 C52 1.233(14)
O8 C85 1.247(16)
O9 C60 1.254(14)
O10 C62 1.237(16)
O11 C74 1.270(15)
O12 C76 1.258(15)
O13 C69 1.263(18)
O14 C72 1.241(17)
O15 C66 1.260(14)
O16 C64 1.239(16)
C2 C3 1.361(19)
C2 H2 0.9500
C3 C4 1.38(2)
C3 H3 0.9500
C4 C5 1.38(2)
C4 H4 0.9500
C5 C6 1.371(18)
C5 H5 0.9500
C6 H6 0.9500
C7 C8 1.354(19)
C7 H7 0.9500
C8 C9 1.37(2)
C8 H8 0.9500
C9 C10 1.37(2)
C9 H9 0.9500
C10 C11 1.366(18)
C10 H10 0.9500
C11 H11 0.9500
C12 C13 1.371(18)
C12 H12 0.9500
C13 C14 1.38(2)
C13 H13 0.9500
C14 C15 1.38(2)
C14 H14 0.9500
C15 C16 1.36(2)
C15 H15 0.9500
C16 H16 0.9500
C17 C18 1.362(18)
C17 H17 0.9500
C18 C19 1.383(18)
C18 H18 0.9500
C19 C20 1.389(18)
C19 H19 0.9500
C20 C21 1.393(19)
C20 H20 0.9500
C21 H21 0.9500
C22 C23 1.39(2)
C22 H22 0.9500
C23 C24 1.379(19)
C23 H23 0.9500
C24 C25 1.39(2)
C24 H24 0.9500
C25 C26 1.368(19)
C25 H25 0.9500
C26 H26 0.9500
C27 C28 1.367(19)
C27 H27 0.9500
C28 C29 1.37(2)
C28 H28 0.9500
C29 C30 1.37(2)
C29 H29 0.9500
C30 C31 1.391(19)
C30 H30 0.9500
C31 H31 0.9500
C32 C33 1.38(2)
C32 H32 0.9500
C33 C34 1.39(2)
C33 H33 0.9500
C34 C35 1.384(18)
C34 H34 0.9500
C35 C36 1.384(19)
C35 H35 0.9500
C36 H36 0.9500
C37 C38 1.374(18)
C37 H37 0.9500
C38 C39 1.37(2)
C38 H38 0.9500
C39 C40 1.39(2)
C39 H39 0.9500
C40 C41 1.375(17)
C40 H40 0.9500
C41 H41 0.9500
C42 F20 1.325(16)
C42 F18 1.330(15)
C42 F19 1.336(15)
C42 C43 1.52(2)
C43 C44 1.394(17)
C44 C45 1.39(2)
C44 H44 0.9500
C45 C78 1.51(2)
C46 F39 1.315(15)
C46 F41 1.321(18)
C46 F40 1.346(19)
C46 C47 1.526(19)
C47 C48 1.373(18)
C48 C49 1.402(19)
C48 H48 0.9500
C49 C50 1.526(18)
C50 F11 1.318(17)
C50 F10 1.326(17)
C50 F9 1.332(18)
C51 F7 1.333(15)
C51 F6 1.340(16)
C51 F8 1.359(17)
C51 C52 1.543(19)
C52 C53 1.395(18)
C53 C85 1.381(19)
C53 H53 0.9500
C85 C80 1.526(19)
C54 F12 1.324(15)
C54 F13 1.326(16)
C54 F14 1.339(15)
C54 C55 1.541(18)
C55 C56 1.384(18)
C56 C57 1.412(17)
C56 H56 0.9500
C57 C58 1.542(19)
C58 F17 1.310(15)
C58 F15 1.325(15)
C58 F16 1.337(16)
C59 F21 1.328(16)
C59 F22 1.330(16)
C59 F23 1.338(16)
C59 C60 1.524(19)
C60 C61 1.396(18)
C61 C62 1.41(2)
C61 H61 0.9500
C62 C79 1.54(2)
C63 F26 1.290(17)
C63 F24 1.344(18)
C63 F25 1.350(18)
C63 C64 1.537(18)
C64 C65 1.384(19)
C65 C66 1.385(17)
C65 H65 0.9500
C66 C67 1.501(18)
C67 F33 1.333(16)
C67 F34 1.338(14)
C67 F35 1.362(15)
C68 F46 1.29(2)
C68 F30 1.303(19)
C68 F31 1.35(2)
C68 C69 1.554(19)
C69 C71 1.39(2)
C70 F45 1.23(2)
C70 F5 1.227(18)
C70 F32 1.34(2)
C70 C72 1.54(2)
C71 C72 1.39(2)
C71 H71 0.9500
C73 F36 1.326(19)
C73 F38 1.330(17)
C73 F37 1.334(19)
C73 C74 1.54(2)
C74 C75 1.37(2)
C75 C76 1.40(2)
C75 H75 0.9500
C76 C77 1.52(2)
C77 F28 1.308(17)
C77 F27 1.311(16)
C77 F29 1.340(18)
C78 F49 1.21(2)
C78 F47 1.25(2)
C78 F48 1.27(2)
C79 F44 1.26(2)
C79 F42 1.33(2)
C79 F43 1.35(2)
C80 F50 1.331(16)
C80 F52 1.332(17)
C80 F51 1.361(17)
C200 Cl1 1.653(6)
C200 Cl2 1.657(6)
C200 Cl3 1.657(6)
C200 H200 1.0000
